data_7720425
loop_
_publ_author_name
'Rosner, Alexander'
'Geisler, Heiko'
'Hejl, Michaela'
'Gradl, Mathias'
'Legin, Anton A.'
'Prado-Roller, Alexander'
'Jakupec, Michael A.'
'Heffeter, Petra'
'Berger, Walter'
'Keppler, Bernhard K.'
'Kandioller, Wolfgang'

_publ_section_title
;
 Naphthoquinone-derived tridentate Ru(II) and Os(II) organometallics with
 exceptional cytotoxicity: synthesis, characterization, stability in
 aqueous solution and biological <i>in vitro</i> evaluation.
;
_journal_issue 5
_journal_name_full 'Dalton transactions (Cambridge, England : 2003)'
_journal_page_first 2254
_journal_page_last 2268
_journal_paper_doi 10.1039/d5dt01649e
_journal_volume 55
_journal_year 2026
_chemical_formula_moiety 'C27 H30 N2 O3 Ru, C4 H10 O'
_chemical_formula_sum 'C31 H40 N2 O4 Ru'
_chemical_formula_weight 605.72
_space_group_crystal_system triclinic
_space_group_IT_number 2
_space_group_name_Hall '-P 1'
_space_group_name_H-M_alt 'P -1'
_atom_sites_solution_hydrogens geom
_atom_sites_solution_primary dual
_audit_creation_date 2025-05-26
_audit_creation_method
;
Olex2 1.5-alpha
(compiled 2025.05.22 svn.r631f81ec for OlexSys, GUI svn.r7248)
;
_audit_update_record
;
2025-07-01 deposited with the CCDC.	2025-12-22 downloaded from the CCDC.
;
_cell_angle_alpha 103.754(8)
_cell_angle_beta 100.413(8)
_cell_angle_gamma 112.528(8)
_cell_formula_units_Z 2
_cell_length_a 9.7041(11)
_cell_length_b 12.6241(15)
_cell_length_c 14.1057(14)
_cell_measurement_reflns_used 9356
_cell_measurement_temperature 100
_cell_measurement_theta_max 21.75
_cell_measurement_theta_min 1.54
_cell_volume 1477.5(3)
_computing_cell_refinement 'X-Area Recipe 1.36.0.0 (STOE, 2020)'
_computing_data_collection 'X-Area Pilatus3_SV 1.31.170.0 (STOE, 2020)'
_computing_data_reduction
;
X-Area Integrate 1.78.3.0 (STOE, 2020)
X-Area LANA 1.83.8.0 (STOE, 2020)
;
_computing_molecular_graphics 'Olex2 1.5-alpha (Dolomanov et al., 2009)'
_computing_publication_material 'Olex2 1.5-alpha (Dolomanov et al., 2009)'
_computing_structure_refinement 'SHELXL 2018/3 (Sheldrick, 2015)'
_computing_structure_solution 'XT  (Sheldrick, 2015)'
_diffrn_ambient_temperature 100
_diffrn_detector_area_resol_mean 13.33
_diffrn_measured_fraction_theta_full 0.990
_diffrn_measured_fraction_theta_max 0.924
_diffrn_measurement_device_type 'STOE STADIVARI'
_diffrn_measurement_method 'rotation method, \w scans'
_diffrn_radiation_type MoK\a
_diffrn_radiation_wavelength 0.71073
_diffrn_reflns_av_R_equivalents 0.0673
_diffrn_reflns_av_unetI/netI 0.1639
_diffrn_reflns_Laue_measured_fraction_full 0.990
_diffrn_reflns_Laue_measured_fraction_max 0.924
_diffrn_reflns_limit_h_max 12
_diffrn_reflns_limit_h_min -12
_diffrn_reflns_limit_k_max 16
_diffrn_reflns_limit_k_min -16
_diffrn_reflns_limit_l_max 19
_diffrn_reflns_limit_l_min -18
_diffrn_reflns_number 30235
_diffrn_reflns_point_group_measured_fraction_full 0.990
_diffrn_reflns_point_group_measured_fraction_max 0.924
_diffrn_reflns_theta_full 25.242
_diffrn_reflns_theta_max 28.840
_diffrn_reflns_theta_min 2.384
_diffrn_source 'Axo Mo'
_exptl_absorpt_coefficient_mu 0.567
_exptl_absorpt_correction_T_max 0.9836
_exptl_absorpt_correction_T_min 0.5908
_exptl_absorpt_correction_type multi-scan
_exptl_absorpt_process_details
;
STOE LANA, absorption correction by scaling of reflection intensities.
J. Koziskova, F. Hahn, J. Richter, J. Kozisek, "Comparison of different
absorption corrections on the model structure of tetrakis(\m~2~-acetato)-
diaqua-di-copper(II)", Acta Chimica Slovaca, vol. 9, no. 2, 2016, pp. 136 - 140.
Afterwards a spherical absorption correction was performed within STOE LANA.
;
_exptl_crystal_colour yellow
_exptl_crystal_colour_primary yellow
_exptl_crystal_density_diffrn 1.361
_exptl_crystal_density_method 'not measured'
_exptl_crystal_description block
_exptl_crystal_F_000 632
_exptl_crystal_size_max 0.13
_exptl_crystal_size_mid 0.073
_exptl_crystal_size_min 0.03
_refine_diff_density_max 0.981
_refine_diff_density_min -1.384
_refine_diff_density_rms 0.105
_refine_ls_extinction_method none
_refine_ls_goodness_of_fit_ref 0.911
_refine_ls_hydrogen_treatment constr
_refine_ls_matrix_type full
_refine_ls_number_parameters 375
_refine_ls_number_reflns 7146
_refine_ls_number_restraints 395
_refine_ls_restrained_S_all 0.892
_refine_ls_R_factor_all 0.0832
_refine_ls_R_factor_gt 0.0433
_refine_ls_shift/su_max 0.001
_refine_ls_shift/su_mean 0.000
_refine_ls_structure_factor_coef Fsqd
_refine_ls_weighting_details 'w=1/[\s^2^(Fo^2^)+(0.0349P)^2^] where P=(Fo^2^+2Fc^2^)/3'
_refine_ls_weighting_scheme calc
_refine_ls_wR_factor_gt 0.0808
_refine_ls_wR_factor_ref 0.0852
_reflns_Friedel_coverage 0.000
_reflns_number_gt 4092
_reflns_number_total 7146
_reflns_threshold_expression 'I > 2\s(I)'
_cod_data_source_file d5dt01649e2.cif
_cod_data_source_block alro129
_cod_database_code 7720425
_shelx_space_group_comment
;
The symmetry employed for this shelxl refinement is uniquely defined
by the following loop, which should always be used as a source of
symmetry information in preference to the above space-group names.
They are only intended as comments.
;
_shelx_estimated_absorpt_t_max 0.983
_shelx_estimated_absorpt_t_min 0.930

loop_
_space_group_symop_operation_xyz
'x, y, z'
'-x, -y, -z'

loop_
_atom_site_label
_atom_site_type_symbol
_atom_site_fract_x
_atom_site_fract_y
_atom_site_fract_z
_atom_site_U_iso_or_equiv
_atom_site_adp_type
_atom_site_occupancy
_atom_site_site_symmetry_order
_atom_site_calc_flag
_atom_site_refinement_flags_posn
_atom_site_refinement_flags_adp
_atom_site_refinement_flags_occupancy
_atom_site_disorder_assembly
_atom_site_disorder_group
Ru1 Ru 0.69090(3) 0.45964(3) 0.13261(2) 0.01794(10) Uani 1 1 d . . . . .
O1 O 0.1048(2) 0.42418(19) 0.29723(14) 0.0233(5) Uani 1 1 d . . . . .
O2 O 0.4645(2) 0.35646(18) 0.13906(14) 0.0208(5) Uani 1 1 d . . . . .
O3 O 0.6204(2) 0.59048(18) 0.18436(14) 0.0188(5) Uani 1 1 d . . . . .
N1 N 0.6616(3) 0.5437(2) 0.33183(17) 0.0178(6) Uani 1 1 d . . . . .
N2 N 0.7466(3) 0.4936(2) 0.29036(18) 0.0206(6) Uani 1 1 d . . . . .
C1 C 0.6832(4) 0.3081(3) 0.0145(2) 0.0243(8) Uani 1 1 d . . . . .
C2 C 0.6342(4) 0.3822(3) -0.0325(2) 0.0269(8) Uani 1 1 d . . . . .
H2 H 0.523071 0.347099 -0.075841 0.032 Uiso 1 1 calc R U . . .
C3 C 0.7256(4) 0.5061(3) -0.0012(2) 0.0272(8) Uani 1 1 d . . . . .
H3 H 0.677571 0.557066 -0.023082 0.033 Uiso 1 1 calc R U . . .
C4 C 0.8719(4) 0.5659(3) 0.0768(2) 0.0265(8) Uani 1 1 d . . . . .
C5 C 0.9223(4) 0.4935(3) 0.1211(2) 0.0237(8) Uani 1 1 d . . . . .
H5 H 1.012567 0.534497 0.185463 0.028 Uiso 1 1 calc R U . . .
C6 C 0.8300(4) 0.3662(3) 0.0904(2) 0.0225(8) Uani 1 1 d . . . . .
H6 H 0.857031 0.320704 0.133946 0.027 Uiso 1 1 calc R U . . .
C7 C 0.5806(4) 0.1729(3) -0.0133(3) 0.0376(9) Uani 1 1 d . . . . .
H7 H 0.596632 0.151800 0.050446 0.045 Uiso 1 1 calc R U . . .
C8 C 0.6377(5) 0.1023(3) -0.0895(3) 0.0638(13) Uani 1 1 d . . . . .
H8A H 0.573516 0.014498 -0.107435 0.096 Uiso 1 1 calc R U . . .
H8B H 0.747388 0.123107 -0.057651 0.096 Uiso 1 1 calc R U . . .
H8C H 0.628345 0.124462 -0.151523 0.096 Uiso 1 1 calc R U . . .
C9 C 0.4056(4) 0.1313(4) -0.0577(3) 0.0587(12) Uani 1 1 d . . . . .
H9A H 0.385245 0.144614 -0.123426 0.088 Uiso 1 1 calc R U . . .
H9B H 0.370858 0.178184 -0.010035 0.088 Uiso 1 1 calc R U . . .
H9C H 0.348147 0.044455 -0.068048 0.088 Uiso 1 1 calc R U . . .
C10 C 0.9633(5) 0.7024(3) 0.1135(3) 0.0490(11) Uani 1 1 d . . . . .
H10A H 1.009821 0.727132 0.061443 0.074 Uiso 1 1 calc R U . . .
H10B H 1.046445 0.729542 0.177412 0.074 Uiso 1 1 calc R U . . .
H10C H 0.893093 0.739526 0.125450 0.074 Uiso 1 1 calc R U . . .
C11 C 0.8320(4) 0.4775(3) 0.3660(2) 0.0247(8) Uani 1 1 d . . . . .
H11 H 0.906017 0.446272 0.359637 0.030 Uiso 1 1 calc R U . . .
C12 C 0.7960(4) 0.5137(3) 0.4560(2) 0.0313(9) Uani 1 1 d . . . . .
H12 H 0.838168 0.510426 0.520842 0.038 Uiso 1 1 calc R U . . .
C13 C 0.6864(4) 0.5553(3) 0.4314(2) 0.0240(8) Uani 1 1 d . . . . .
H13 H 0.638051 0.586216 0.476189 0.029 Uiso 1 1 calc R U . . .
C14 C 0.4204(4) 0.4230(3) 0.2001(2) 0.0183(7) Uani 1 1 d . . . . .
C15 C 0.5448(4) 0.5541(3) 0.2519(2) 0.0177(7) Uani 1 1 d . . . . .
C16 C 0.4884(4) 0.6409(3) 0.3052(2) 0.0186(7) Uani 1 1 d . . . . .
C17 C 0.5824(4) 0.7643(3) 0.3395(2) 0.0263(8) Uani 1 1 d . . . . .
H17 H 0.681744 0.794914 0.328231 0.032 Uiso 1 1 calc R U . . .
C18 C 0.5326(4) 0.8445(3) 0.3905(2) 0.0352(9) Uani 1 1 d . . . . .
H18 H 0.597913 0.929826 0.414435 0.042 Uiso 1 1 calc R U . . .
C19 C 0.3874(4) 0.7994(3) 0.4062(2) 0.0331(9) Uani 1 1 d . . . . .
H19 H 0.353366 0.853909 0.441583 0.040 Uiso 1 1 calc R U . . .
C20 C 0.2917(4) 0.6751(3) 0.3704(2) 0.0256(8) Uani 1 1 d . . . . .
H20 H 0.191898 0.644996 0.381053 0.031 Uiso 1 1 calc R U . . .
C21 C 0.3399(4) 0.5937(3) 0.3189(2) 0.0183(7) Uani 1 1 d . . . . .
C22 C 0.2336(4) 0.4602(3) 0.2789(2) 0.0171(7) Uani 1 1 d . . . . .
C23 C 0.2767(4) 0.3782(3) 0.2168(2) 0.0198(7) Uani 1 1 d . . . . .
C24 C 0.1655(4) 0.2451(3) 0.1701(2) 0.0279(8) Uani 1 1 d D . . . .
H24C H 0.188453 0.210573 0.107541 0.034 Uiso 0.481(14) 1 calc R U P A 2
H24D H 0.057692 0.236484 0.148756 0.034 Uiso 0.481(14) 1 calc R U P A 2
H24A H 0.143641 0.220901 0.094802 0.034 Uiso 0.519(14) 1 calc R U P A 1
H24B H 0.065436 0.232181 0.184785 0.034 Uiso 0.519(14) 1 calc R U P A 1
C25 C 0.2251(12) 0.1610(8) 0.2085(7) 0.027(2) Uani 0.519(14) 1 d . . P A 1
H25 H 0.318301 0.164872 0.185775 0.032 Uiso 0.519(14) 1 calc R U P A 1
C26 C 0.2719(13) 0.2030(8) 0.3262(7) 0.040(3) Uani 0.519(14) 1 d D . P A 1
H26A H 0.355985 0.286594 0.354667 0.060 Uiso 0.519(14) 1 calc R U P A 1
H26B H 0.181042 0.200305 0.348524 0.060 Uiso 0.519(14) 1 calc R U P A 1
H26C H 0.308470 0.148943 0.350311 0.060 Uiso 0.519(14) 1 calc R U P A 1
C27 C 0.0948(16) 0.0316(11) 0.1617(11) 0.041(3) Uani 0.519(14) 1 d . . P A 1
H27A H 0.066991 0.006785 0.086862 0.061 Uiso 0.519(14) 1 calc R U P A 1
H27B H 0.130424 -0.023427 0.184934 0.061 Uiso 0.519(14) 1 calc R U P A 1
H27C H 0.002997 0.027935 0.183147 0.061 Uiso 0.519(14) 1 calc R U P A 1
C25Z C 0.1708(14) 0.1704(9) 0.2391(9) 0.042(3) Uani 0.481(14) 1 d . . P A 2
H25Z H 0.143446 0.206756 0.299700 0.051 Uiso 0.481(14) 1 calc R U P A 2
C26Z C 0.3247(14) 0.1764(11) 0.2812(12) 0.066(4) Uani 0.481(14) 1 d . . P A 2
H26D H 0.315777 0.125372 0.324526 0.099 Uiso 0.481(14) 1 calc R U P A 2
H26E H 0.361549 0.147001 0.224919 0.099 Uiso 0.481(14) 1 calc R U P A 2
H26F H 0.399333 0.260943 0.322170 0.099 Uiso 0.481(14) 1 calc R U P A 2
C27Z C 0.046(2) 0.0387(13) 0.1912(15) 0.088(6) Uani 0.481(14) 1 d D . P A 2
H27D H -0.055938 0.036814 0.163721 0.131 Uiso 0.481(14) 1 calc R U P A 2
H27E H 0.072322 -0.004788 0.135710 0.131 Uiso 0.481(14) 1 calc R U P A 2
H27F H 0.039574 -0.000763 0.243396 0.131 Uiso 0.481(14) 1 calc R U P A 2
O1S O 0.8549(4) 1.1259(2) 0.4639(2) 0.0709(10) Uani 1 1 d . . . . .
C1S C 0.7236(7) 1.1433(4) 0.3153(3) 0.096(2) Uani 1 1 d . . . . .
H1SA H 0.764710 1.169369 0.261923 0.144 Uiso 1 1 calc R U . . .
H1SB H 0.644673 1.171543 0.325782 0.144 Uiso 1 1 calc R U . . .
H1SC H 0.675748 1.054196 0.294181 0.144 Uiso 1 1 calc R U . . .
C2S C 0.8482(6) 1.1940(4) 0.4085(4) 0.0770(16) Uani 1 1 d . . . . .
H2SA H 0.947834 1.223651 0.391577 0.092 Uiso 1 1 calc R U . . .
H2SB H 0.844167 1.266264 0.451984 0.092 Uiso 1 1 calc R U . . .
C3S C 0.9801(5) 1.1730(4) 0.5569(3) 0.0554(12) Uani 1 1 d . . . . .
H3SA H 1.079253 1.188044 0.540243 0.066 Uiso 1 1 calc R U . . .
H3SB H 0.990567 1.252047 0.599351 0.066 Uiso 1 1 calc R U . . .
C4S C 0.9562(6) 1.0928(4) 0.6143(4) 0.0852(16) Uani 1 1 d . . . . .
H4SA H 1.044653 1.128992 0.676934 0.128 Uiso 1 1 calc R U . . .
H4SB H 0.859324 1.078982 0.632292 0.128 Uiso 1 1 calc R U . . .
H4SC H 0.948020 1.014973 0.573178 0.128 Uiso 1 1 calc R U . . .

loop_
_atom_site_aniso_label
_atom_site_aniso_U_11
_atom_site_aniso_U_22
_atom_site_aniso_U_33
_atom_site_aniso_U_23
_atom_site_aniso_U_13
_atom_site_aniso_U_12
Ru1 0.01706(16) 0.03190(18) 0.01269(15) 0.01068(12) 0.00701(11) 0.01576(13)
O1 0.0172(13) 0.0396(15) 0.0204(12) 0.0113(11) 0.0099(11) 0.0174(12)
O2 0.0153(13) 0.0281(14) 0.0201(12) 0.0050(10) 0.0055(10) 0.0125(11)
O3 0.0199(13) 0.0313(13) 0.0154(11) 0.0131(10) 0.0107(10) 0.0161(11)
N1 0.0133(15) 0.0329(17) 0.0128(14) 0.0087(12) 0.0044(12) 0.0150(13)
N2 0.0155(16) 0.0378(18) 0.0173(14) 0.0123(13) 0.0073(12) 0.0178(14)
C1 0.026(2) 0.033(2) 0.0171(18) 0.0050(16) 0.0110(16) 0.0171(18)
C2 0.022(2) 0.054(2) 0.0116(17) 0.0083(17) 0.0082(15) 0.0242(19)
C3 0.035(2) 0.049(2) 0.0226(19) 0.0234(18) 0.0228(17) 0.031(2)
C4 0.029(2) 0.037(2) 0.027(2) 0.0184(18) 0.0230(17) 0.0188(19)
C5 0.0170(19) 0.044(2) 0.0155(17) 0.0095(17) 0.0101(15) 0.0171(18)
C6 0.026(2) 0.041(2) 0.0194(18) 0.0178(17) 0.0151(16) 0.0263(18)
C7 0.033(2) 0.042(2) 0.032(2) 0.0022(19) 0.0169(18) 0.013(2)
C8 0.064(3) 0.038(3) 0.079(3) -0.002(2) 0.047(3) 0.014(2)
C9 0.040(3) 0.057(3) 0.047(3) -0.006(2) 0.016(2) 0.003(2)
C10 0.063(3) 0.044(3) 0.055(3) 0.026(2) 0.043(2) 0.022(2)
C11 0.020(2) 0.046(2) 0.0223(19) 0.0184(18) 0.0086(16) 0.0244(18)
C12 0.027(2) 0.062(3) 0.0158(18) 0.0195(18) 0.0061(16) 0.028(2)
C13 0.020(2) 0.042(2) 0.0110(17) 0.0076(16) 0.0064(15) 0.0160(18)
C14 0.0187(18) 0.033(2) 0.0115(17) 0.0105(15) 0.0034(14) 0.0180(16)
C15 0.0181(19) 0.028(2) 0.0136(17) 0.0102(15) 0.0044(14) 0.0148(16)
C16 0.0196(19) 0.026(2) 0.0120(17) 0.0062(15) 0.0032(15) 0.0130(16)
C17 0.025(2) 0.029(2) 0.0260(19) 0.0074(17) 0.0132(17) 0.0118(18)
C18 0.035(2) 0.025(2) 0.036(2) 0.0043(18) 0.0108(19) 0.0087(19)
C19 0.039(2) 0.035(2) 0.032(2) 0.0066(18) 0.0187(19) 0.023(2)
C20 0.027(2) 0.033(2) 0.0226(19) 0.0085(17) 0.0127(16) 0.0169(18)
C21 0.0200(19) 0.030(2) 0.0104(16) 0.0084(15) 0.0037(15) 0.0155(16)
C22 0.0143(18) 0.033(2) 0.0106(17) 0.0120(15) 0.0013(14) 0.0158(16)
C23 0.0173(19) 0.027(2) 0.0188(18) 0.0105(15) 0.0053(15) 0.0126(16)
C24 0.021(2) 0.032(2) 0.029(2) 0.0057(17) 0.0090(16) 0.0129(17)
C25 0.030(6) 0.030(4) 0.026(5) 0.008(4) 0.016(4) 0.017(4)
C26 0.060(7) 0.039(5) 0.033(5) 0.022(4) 0.017(4) 0.026(5)
C27 0.050(7) 0.026(4) 0.046(5) 0.009(4) 0.021(5) 0.016(4)
C25Z 0.040(7) 0.024(5) 0.053(8) 0.011(5) 0.004(5) 0.009(5)
C26Z 0.051(7) 0.056(8) 0.100(12) 0.041(8) 0.016(7) 0.027(6)
C27Z 0.072(11) 0.035(6) 0.111(14) 0.014(8) 0.004(9) -0.004(6)
O1S 0.102(3) 0.0312(18) 0.0473(19) 0.0010(15) 0.0210(19) 0.0049(18)
C1S 0.148(5) 0.056(3) 0.023(2) 0.006(2) 0.011(3) -0.005(3)
C2S 0.106(4) 0.067(4) 0.064(3) -0.002(3) 0.006(3) 0.067(4)
C3S 0.042(3) 0.055(3) 0.068(3) 0.014(3) 0.015(2) 0.025(3)
C4S 0.089(4) 0.068(4) 0.090(4) 0.018(3) 0.035(3) 0.028(3)

loop_
_atom_type_symbol
_atom_type_description
_atom_type_scat_dispersion_real
_atom_type_scat_dispersion_imag
_atom_type_scat_source
C C 0.0033 0.0016 'International Tables Vol C Tables 4.2.6.8 and 6.1.1.4'
H H 0.0000 0.0000 'International Tables Vol C Tables 4.2.6.8 and 6.1.1.4'
N N 0.0061 0.0033 'International Tables Vol C Tables 4.2.6.8 and 6.1.1.4'
O O 0.0106 0.0060 'International Tables Vol C Tables 4.2.6.8 and 6.1.1.4'
Ru Ru -1.2594 0.8363 'International Tables Vol C Tables 4.2.6.8 and 6.1.1.4'

loop_
_geom_angle_atom_site_label_1
_geom_angle_atom_site_label_2
_geom_angle_atom_site_label_3
_geom_angle
_geom_angle_site_symmetry_1
_geom_angle_site_symmetry_3
_geom_angle_publ_flag
O2 Ru1 C1 93.46(10) . . ?
O2 Ru1 C2 95.54(11) . . ?
O2 Ru1 C3 121.37(11) . . ?
O2 Ru1 C4 159.28(10) . . ?
O2 Ru1 C5 156.23(11) . . ?
O2 Ru1 C6 118.83(11) . . ?
O3 Ru1 O2 77.21(8) . . ?
O3 Ru1 N2 76.65(8) . . ?
O3 Ru1 C1 152.97(10) . . ?
O3 Ru1 C2 116.35(10) . . ?
O3 Ru1 C3 94.40(10) . . ?
O3 Ru1 C4 97.43(10) . . ?
O3 Ru1 C5 125.67(11) . . ?
O3 Ru1 C6 163.58(11) . . ?
N2 Ru1 O2 81.65(9) . . ?
N2 Ru1 C1 127.64(11) . . ?
N2 Ru1 C2 165.90(11) . . ?
N2 Ru1 C3 153.30(12) . . ?
N2 Ru1 C4 116.96(12) . . ?
N2 Ru1 C5 96.56(11) . . ?
N2 Ru1 C6 101.11(10) . . ?
C2 Ru1 C1 38.46(11) . . ?
C2 Ru1 C6 68.04(12) . . ?
C3 Ru1 C1 68.61(12) . . ?
C3 Ru1 C2 37.12(12) . . ?
C3 Ru1 C4 38.37(12) . . ?
C3 Ru1 C5 68.01(12) . . ?
C3 Ru1 C6 80.35(12) . . ?
C4 Ru1 C1 82.31(12) . . ?
C4 Ru1 C2 68.61(13) . . ?
C4 Ru1 C6 68.80(12) . . ?
C5 Ru1 C1 68.75(12) . . ?
C5 Ru1 C2 80.41(12) . . ?
C5 Ru1 C4 37.82(11) . . ?
C5 Ru1 C6 37.98(12) . . ?
C6 Ru1 C1 37.73(11) . . ?
C14 O2 Ru1 111.65(19) . . ?
C15 O3 Ru1 104.56(17) . . ?
N2 N1 C15 112.3(2) . . ?
C13 N1 N2 111.2(2) . . ?
C13 N1 C15 135.6(2) . . ?
N1 N2 Ru1 111.03(17) . . ?
C11 N2 Ru1 142.2(2) . . ?
C11 N2 N1 106.6(2) . . ?
C2 C1 Ru1 70.38(17) . . ?
C2 C1 C7 122.0(3) . . ?
C6 C1 Ru1 70.91(17) . . ?
C6 C1 C2 117.6(3) . . ?
C6 C1 C7 120.4(3) . . ?
C7 C1 Ru1 128.4(2) . . ?
Ru1 C2 H2 118.9 . . ?
C1 C2 Ru1 71.16(17) . . ?
C1 C2 H2 118.9 . . ?
C3 C2 Ru1 70.49(18) . . ?
C3 C2 C1 120.6(3) . . ?
C3 C2 H2 118.9 . . ?
Ru1 C3 H3 118.2 . . ?
C2 C3 Ru1 72.40(18) . . ?
C2 C3 H3 118.2 . . ?
C2 C3 C4 122.2(3) . . ?
C4 C3 Ru1 71.54(17) . . ?
C4 C3 H3 118.2 . . ?
C3 C4 Ru1 70.09(18) . . ?
C3 C4 C10 120.5(3) . . ?
C5 C4 Ru1 70.90(18) . . ?
C5 C4 C3 117.4(3) . . ?
C5 C4 C10 122.0(3) . . ?
C10 C4 Ru1 127.0(2) . . ?
Ru1 C5 H5 118.6 . . ?
C4 C5 Ru1 71.28(18) . . ?
C4 C5 H5 118.6 . . ?
C4 C5 C6 121.3(3) . . ?
C6 C5 Ru1 71.58(18) . . ?
C6 C5 H5 118.6 . . ?
Ru1 C6 H6 118.8 . . ?
C1 C6 Ru1 71.35(17) . . ?
C1 C6 C5 120.8(3) . . ?
C1 C6 H6 118.8 . . ?
C5 C6 Ru1 70.44(17) . . ?
C5 C6 H6 118.8 . . ?
C1 C7 H7 107.7 . . ?
C1 C7 C8 108.4(3) . . ?
C1 C7 C9 115.2(3) . . ?
C8 C7 H7 107.7 . . ?
C9 C7 H7 107.7 . . ?
C9 C7 C8 109.9(3) . . ?
C7 C8 H8A 109.5 . . ?
C7 C8 H8B 109.5 . . ?
C7 C8 H8C 109.5 . . ?
H8A C8 H8B 109.5 . . ?
H8A C8 H8C 109.5 . . ?
H8B C8 H8C 109.5 . . ?
C7 C9 H9A 109.5 . . ?
C7 C9 H9B 109.5 . . ?
C7 C9 H9C 109.5 . . ?
H9A C9 H9B 109.5 . . ?
H9A C9 H9C 109.5 . . ?
H9B C9 H9C 109.5 . . ?
C4 C10 H10A 109.5 . . ?
C4 C10 H10B 109.5 . . ?
C4 C10 H10C 109.5 . . ?
H10A C10 H10B 109.5 . . ?
H10A C10 H10C 109.5 . . ?
H10B C10 H10C 109.5 . . ?
N2 C11 H11 125.3 . . ?
N2 C11 C12 109.5(3) . . ?
C12 C11 H11 125.3 . . ?
C11 C12 H12 127.0 . . ?
C13 C12 C11 105.9(3) . . ?
C13 C12 H12 127.0 . . ?
N1 C13 C12 106.7(3) . . ?
N1 C13 H13 126.6 . . ?
C12 C13 H13 126.6 . . ?
O2 C14 C15 112.9(3) . . ?
O2 C14 C23 123.3(3) . . ?
C23 C14 C15 123.8(3) . . ?
O3 C15 N1 106.1(2) . . ?
O3 C15 C14 109.1(2) . . ?
O3 C15 C16 114.5(2) . . ?
N1 C15 C14 102.5(2) . . ?
C16 C15 N1 108.6(2) . . ?
C16 C15 C14 114.9(3) . . ?
C17 C16 C15 119.9(3) . . ?
C17 C16 C21 121.0(3) . . ?
C21 C16 C15 119.2(3) . . ?
C16 C17 H17 119.9 . . ?
C16 C17 C18 120.2(3) . . ?
C18 C17 H17 119.9 . . ?
C17 C18 H18 120.2 . . ?
C19 C18 C17 119.7(3) . . ?
C19 C18 H18 120.2 . . ?
C18 C19 H19 119.9 . . ?
C20 C19 C18 120.2(3) . . ?
C20 C19 H19 119.9 . . ?
C19 C20 H20 119.6 . . ?
C19 C20 C21 120.8(3) . . ?
C21 C20 H20 119.6 . . ?
C16 C21 C22 121.8(3) . . ?
C20 C21 C16 118.2(3) . . ?
C20 C21 C22 120.0(3) . . ?
O1 C22 C21 118.3(3) . . ?
O1 C22 C23 122.0(3) . . ?
C23 C22 C21 119.7(3) . . ?
C14 C23 C22 119.3(3) . . ?
C14 C23 C24 120.6(3) . . ?
C22 C23 C24 120.0(3) . . ?
C23 C24 H24C 108.5 . . ?
C23 C24 H24D 108.5 . . ?
C23 C24 H24A 108.6 . . ?
C23 C24 H24B 108.6 . . ?
C23 C24 C25 114.5(4) . . ?
C23 C24 C25Z 115.2(5) . . ?
H24C C24 H24D 107.5 . . ?
H24A C24 H24B 107.6 . . ?
C25 C24 H24A 108.6 . . ?
C25 C24 H24B 108.6 . . ?
C25Z C24 H24C 108.5 . . ?
C25Z C24 H24D 108.5 . . ?
C24 C25 H25 109.4 . . ?
C26 C25 C24 109.6(8) . . ?
C26 C25 H25 109.4 . . ?
C27 C25 C24 108.1(8) . . ?
C27 C25 H25 109.4 . . ?
C27 C25 C26 110.9(8) . . ?
C25 C26 H26A 109.5 . . ?
C25 C26 H26B 109.5 . . ?
C25 C26 H26C 109.5 . . ?
H26A C26 H26B 109.5 . . ?
H26A C26 H26C 109.5 . . ?
H26B C26 H26C 109.5 . . ?
C25 C27 H27A 109.5 . . ?
C25 C27 H27B 109.5 . . ?
C25 C27 H27C 109.5 . . ?
H27A C27 H27B 109.5 . . ?
H27A C27 H27C 109.5 . . ?
H27B C27 H27C 109.5 . . ?
C24 C25Z H25Z 105.5 . . ?
C24 C25Z C27Z 112.8(10) . . ?
C26Z C25Z C24 115.8(11) . . ?
C26Z C25Z H25Z 105.5 . . ?
C26Z C25Z C27Z 110.9(10) . . ?
C27Z C25Z H25Z 105.5 . . ?
C25Z C26Z H26D 109.5 . . ?
C25Z C26Z H26E 109.5 . . ?
C25Z C26Z H26F 109.5 . . ?
H26D C26Z H26E 109.5 . . ?
H26D C26Z H26F 109.5 . . ?
H26E C26Z H26F 109.5 . . ?
C25Z C27Z H27D 109.5 . . ?
C25Z C27Z H27E 109.5 . . ?
C25Z C27Z H27F 109.5 . . ?
H27D C27Z H27E 109.5 . . ?
H27D C27Z H27F 109.5 . . ?
H27E C27Z H27F 109.5 . . ?
C2S O1S C3S 120.5(4) . . ?
H1SA C1S H1SB 109.5 . . ?
H1SA C1S H1SC 109.5 . . ?
H1SB C1S H1SC 109.5 . . ?
C2S C1S H1SA 109.5 . . ?
C2S C1S H1SB 109.5 . . ?
C2S C1S H1SC 109.5 . . ?
O1S C2S C1S 119.0(5) . . ?
O1S C2S H2SA 107.6 . . ?
O1S C2S H2SB 107.6 . . ?
C1S C2S H2SA 107.6 . . ?
C1S C2S H2SB 107.6 . . ?
H2SA C2S H2SB 107.0 . . ?
O1S C3S H3SA 109.1 . . ?
O1S C3S H3SB 109.1 . . ?
H3SA C3S H3SB 107.8 . . ?
C4S C3S O1S 112.6(4) . . ?
C4S C3S H3SA 109.1 . . ?
C4S C3S H3SB 109.1 . . ?
C3S C4S H4SA 109.5 . . ?
C3S C4S H4SB 109.5 . . ?
C3S C4S H4SC 109.5 . . ?
H4SA C4S H4SB 109.5 . . ?
H4SA C4S H4SC 109.5 . . ?
H4SB C4S H4SC 109.5 . . ?

loop_
_geom_bond_atom_site_label_1
_geom_bond_atom_site_label_2
_geom_bond_distance
_geom_bond_site_symmetry_2
_geom_bond_publ_flag
Ru1 O2 2.114(2) . ?
Ru1 O3 2.0503(19) . ?
Ru1 N2 2.088(2) . ?
Ru1 C1 2.184(3) . ?
Ru1 C2 2.174(3) . ?
Ru1 C3 2.150(3) . ?
Ru1 C4 2.169(3) . ?
Ru1 C5 2.164(3) . ?
Ru1 C6 2.178(3) . ?
O1 C22 1.255(3) . ?
O2 C14 1.302(3) . ?
O3 C15 1.363(3) . ?
N1 N2 1.350(3) . ?
N1 C13 1.343(3) . ?
N1 C15 1.515(4) . ?
N2 C11 1.334(3) . ?
C1 C2 1.435(4) . ?
C1 C6 1.411(4) . ?
C1 C7 1.516(5) . ?
C2 H2 1.0000 . ?
C2 C3 1.376(4) . ?
C3 H3 1.0000 . ?
C3 C4 1.419(4) . ?
C4 C5 1.404(4) . ?
C4 C10 1.505(5) . ?
C5 H5 1.0000 . ?
C5 C6 1.413(4) . ?
C6 H6 1.0000 . ?
C7 H7 1.0000 . ?
C7 C8 1.547(4) . ?
C7 C9 1.526(5) . ?
C8 H8A 0.9800 . ?
C8 H8B 0.9800 . ?
C8 H8C 0.9800 . ?
C9 H9A 0.9800 . ?
C9 H9B 0.9800 . ?
C9 H9C 0.9800 . ?
C10 H10A 0.9800 . ?
C10 H10B 0.9800 . ?
C10 H10C 0.9800 . ?
C11 H11 0.9500 . ?
C11 C12 1.396(4) . ?
C12 H12 0.9500 . ?
C12 C13 1.381(4) . ?
C13 H13 0.9500 . ?
C14 C15 1.519(4) . ?
C14 C23 1.378(4) . ?
C15 C16 1.511(4) . ?
C16 C17 1.373(4) . ?
C16 C21 1.403(4) . ?
C17 H17 0.9500 . ?
C17 C18 1.389(4) . ?
C18 H18 0.9500 . ?
C18 C19 1.385(4) . ?
C19 H19 0.9500 . ?
C19 C20 1.385(4) . ?
C20 H20 0.9500 . ?
C20 C21 1.392(4) . ?
C21 C22 1.492(4) . ?
C22 C23 1.430(4) . ?
C23 C24 1.500(4) . ?
C24 H24C 0.9900 . ?
C24 H24D 0.9900 . ?
C24 H24A 0.9900 . ?
C24 H24B 0.9900 . ?
C24 C25 1.545(10) . ?
C24 C25Z 1.516(11) . ?
C25 H25 1.0000 . ?
C25 C26 1.539(14) . ?
C25 C27 1.519(15) . ?
C26 H26A 0.9800 . ?
C26 H26B 0.9800 . ?
C26 H26C 0.9800 . ?
C27 H27A 0.9800 . ?
C27 H27B 0.9800 . ?
C27 H27C 0.9800 . ?
C25Z H25Z 1.0000 . ?
C25Z C26Z 1.469(18) . ?
C25Z C27Z 1.523(17) . ?
C26Z H26D 0.9800 . ?
C26Z H26E 0.9800 . ?
C26Z H26F 0.9800 . ?
C27Z H27D 0.9800 . ?
C27Z H27E 0.9800 . ?
C27Z H27F 0.9800 . ?
O1S C2S 1.303(5) . ?
O1S C3S 1.432(5) . ?
C1S H1SA 0.9800 . ?
C1S H1SB 0.9800 . ?
C1S H1SC 0.9800 . ?
C1S C2S 1.426(6) . ?
C2S H2SA 0.9900 . ?
C2S H2SB 0.9900 . ?
C3S H3SA 0.9900 . ?
C3S H3SB 0.9900 . ?
C3S C4S 1.418(5) . ?
C4S H4SA 0.9800 . ?
C4S H4SB 0.9800 . ?
C4S H4SC 0.9800 . ?

loop_
_geom_torsion_atom_site_label_1
_geom_torsion_atom_site_label_2
_geom_torsion_atom_site_label_3
_geom_torsion_atom_site_label_4
_geom_torsion
_geom_torsion_site_symmetry_1
_geom_torsion_site_symmetry_2
_geom_torsion_site_symmetry_3
_geom_torsion_site_symmetry_4
_geom_torsion_publ_flag
Ru1 O2 C14 C15 -1.8(3) . . . . ?
Ru1 O2 C14 C23 179.0(2) . . . . ?
Ru1 O3 C15 N1 57.1(2) . . . . ?
Ru1 O3 C15 C14 -52.7(2) . . . . ?
Ru1 O3 C15 C16 177.0(2) . . . . ?
Ru1 N2 C11 C12 -172.8(3) . . . . ?
Ru1 C1 C2 C3 52.2(3) . . . . ?
Ru1 C1 C6 C5 -52.3(2) . . . . ?
Ru1 C1 C7 C8 -170.9(3) . . . . ?
Ru1 C1 C7 C9 65.5(4) . . . . ?
Ru1 C2 C3 C4 53.7(3) . . . . ?
Ru1 C3 C4 C5 54.6(2) . . . . ?
Ru1 C3 C4 C10 -122.0(3) . . . . ?
Ru1 C4 C5 C6 53.4(3) . . . . ?
Ru1 C5 C6 C1 52.7(2) . . . . ?
O1 C22 C23 C14 -179.4(3) . . . . ?
O1 C22 C23 C24 0.9(4) . . . . ?
O2 C14 C15 O3 37.4(3) . . . . ?
O2 C14 C15 N1 -74.9(3) . . . . ?
O2 C14 C15 C16 167.5(2) . . . . ?
O2 C14 C23 C22 -175.1(2) . . . . ?
O2 C14 C23 C24 4.6(4) . . . . ?
O3 C15 C16 C17 -41.5(4) . . . . ?
O3 C15 C16 C21 138.4(3) . . . . ?
N1 N2 C11 C12 2.3(4) . . . . ?
N1 C15 C16 C17 77.0(3) . . . . ?
N1 C15 C16 C21 -103.1(3) . . . . ?
N2 N1 C13 C12 1.6(4) . . . . ?
N2 N1 C15 O3 -40.7(3) . . . . ?
N2 N1 C15 C14 73.7(3) . . . . ?
N2 N1 C15 C16 -164.3(2) . . . . ?
N2 C11 C12 C13 -1.3(4) . . . . ?
C1 C2 C3 Ru1 -52.6(3) . . . . ?
C1 C2 C3 C4 1.1(5) . . . . ?
C2 C1 C6 Ru1 54.4(2) . . . . ?
C2 C1 C6 C5 2.1(4) . . . . ?
C2 C1 C7 C8 99.8(4) . . . . ?
C2 C1 C7 C9 -23.9(4) . . . . ?
C2 C3 C4 Ru1 -54.0(3) . . . . ?
C2 C3 C4 C5 0.5(4) . . . . ?
C2 C3 C4 C10 -176.0(3) . . . . ?
C3 C4 C5 Ru1 -54.2(2) . . . . ?
C3 C4 C5 C6 -0.8(4) . . . . ?
C4 C5 C6 Ru1 -53.2(3) . . . . ?
C4 C5 C6 C1 -0.5(4) . . . . ?
C6 C1 C2 Ru1 -54.7(2) . . . . ?
C6 C1 C2 C3 -2.4(4) . . . . ?
C6 C1 C7 C8 -82.0(4) . . . . ?
C6 C1 C7 C9 154.4(3) . . . . ?
C7 C1 C2 Ru1 123.6(3) . . . . ?
C7 C1 C2 C3 175.9(3) . . . . ?
C7 C1 C6 Ru1 -123.9(3) . . . . ?
C7 C1 C6 C5 -176.2(3) . . . . ?
C10 C4 C5 Ru1 122.4(3) . . . . ?
C10 C4 C5 C6 175.7(3) . . . . ?
C11 C12 C13 N1 -0.2(4) . . . . ?
C13 N1 N2 Ru1 174.3(2) . . . . ?
C13 N1 N2 C11 -2.5(3) . . . . ?
C13 N1 C15 O3 151.2(3) . . . . ?
C13 N1 C15 C14 -94.4(4) . . . . ?
C13 N1 C15 C16 27.6(5) . . . . ?
C14 C15 C16 C17 -169.0(3) . . . . ?
C14 C15 C16 C21 10.9(4) . . . . ?
C14 C23 C24 C25 64.0(5) . . . . ?
C14 C23 C24 C25Z 96.0(6) . . . . ?
C15 N1 N2 Ru1 3.2(3) . . . . ?
C15 N1 N2 C11 -173.6(2) . . . . ?
C15 N1 C13 C12 169.8(3) . . . . ?
C15 C14 C23 C22 5.8(4) . . . . ?
C15 C14 C23 C24 -174.5(3) . . . . ?
C15 C16 C17 C18 -178.7(3) . . . . ?
C15 C16 C21 C20 178.5(3) . . . . ?
C15 C16 C21 C22 -2.2(4) . . . . ?
C16 C17 C18 C19 -0.3(5) . . . . ?
C16 C21 C22 O1 177.4(3) . . . . ?
C16 C21 C22 C23 -5.9(4) . . . . ?
C17 C16 C21 C20 -1.5(4) . . . . ?
C17 C16 C21 C22 177.7(3) . . . . ?
C17 C18 C19 C20 -0.6(5) . . . . ?
C18 C19 C20 C21 0.5(5) . . . . ?
C19 C20 C21 C16 0.6(4) . . . . ?
C19 C20 C21 C22 -178.7(3) . . . . ?
C20 C21 C22 O1 -3.3(4) . . . . ?
C20 C21 C22 C23 173.3(3) . . . . ?
C21 C16 C17 C18 1.4(5) . . . . ?
C21 C22 C23 C14 4.1(4) . . . . ?
C21 C22 C23 C24 -175.6(3) . . . . ?
C22 C23 C24 C25 -116.2(5) . . . . ?
C22 C23 C24 C25Z -84.3(6) . . . . ?
C23 C14 C15 O3 -143.4(3) . . . . ?
C23 C14 C15 N1 104.4(3) . . . . ?
C23 C14 C15 C16 -13.2(4) . . . . ?
C23 C24 C25 C26 54.1(9) . . . . ?
C23 C24 C25 C27 175.0(5) . . . . ?
C23 C24 C25Z C26Z -56.1(14) . . . . ?
C23 C24 C25Z C27Z 174.8(7) . . . . ?
C2S O1S C3S C4S 171.3(4) . . . . ?
C3S O1S C2S C1S 178.8(4) . . . . ?
